data_7030935
loop_
_publ_author_name
'Hutchinson, Daniel J.'
'Hanton, Lyall R.'
'Moratti, Stephen C.'

_publ_section_title
;
 Tetratopic pyrimidine-hydrazone ligands modified with terminal
 hydroxymethyl and acryloyl arms and their Pb(ii), Zn(ii), Cu(ii) and
 Ag(i) complexes.
;
_journal_issue 22
_journal_name_full 'Dalton transactions (Cambridge, England : 2003)'
_journal_page_first 8205
_journal_page_last 8218
_journal_paper_doi 10.1039/c3dt53559b
_journal_volume 43
_journal_year 2014
_chemical_formula_moiety 'C80 H84 Ag2 N32 O4, 2(C F3 O3 S), C2 H3 N, H2 O'
_chemical_formula_sum 'C84 H89 Ag2 F6 N33 O11 S2'
_chemical_formula_weight 2130.77
_chemical_name_systematic
;
 ?
;
_space_group_IT_number 2
_symmetry_cell_setting triclinic
_symmetry_space_group_name_Hall '-P 1'
_symmetry_space_group_name_H-M 'P -1'
_atom_sites_solution_hydrogens geom
_atom_sites_solution_primary direct
_atom_sites_solution_secondary difmap
_audit_creation_method SHELXL-97
_cell_angle_alpha 90.879(8)
_cell_angle_beta 104.340(8)
_cell_angle_gamma 99.074(8)
_cell_formula_units_Z 2
_cell_length_a 15.957(3)
_cell_length_b 16.872(3)
_cell_length_c 17.655(3)
_cell_measurement_reflns_used 7143
_cell_measurement_temperature 90(2)
_cell_measurement_theta_max 18.82
_cell_measurement_theta_min 2.45
_cell_volume 4540.1(14)
_computing_cell_refinement 'Bruker SMART'
_computing_data_collection 'Bruker SMART'
_computing_data_reduction 'Bruker SAINT'
_computing_molecular_graphics 'Bruker SHELXTL'
_computing_publication_material 'Bruker SHELXTL'
_computing_structure_refinement 'SHELXL-97 (Sheldrick, 1997)'
_computing_structure_solution 'SIR97 (Altomare et al., 1999)'
_diffrn_ambient_temperature 90(2)
_diffrn_measured_fraction_theta_full 0.989
_diffrn_measured_fraction_theta_max 0.989
_diffrn_measurement_device_type 'Bruker APEXII CCD area detector'
_diffrn_measurement_method 'phi and omega scans'
_diffrn_radiation_monochromator graphite
_diffrn_radiation_source 'fine-focus sealed tube'
_diffrn_radiation_type MoK\a
_diffrn_radiation_wavelength 0.71069
_diffrn_reflns_av_R_equivalents 0.0557
_diffrn_reflns_av_sigmaI/netI 0.0616
_diffrn_reflns_limit_h_max 14
_diffrn_reflns_limit_h_min -14
_diffrn_reflns_limit_k_max 15
_diffrn_reflns_limit_k_min -15
_diffrn_reflns_limit_l_max 15
_diffrn_reflns_limit_l_min -15
_diffrn_reflns_number 22229
_diffrn_reflns_theta_full 18.82
_diffrn_reflns_theta_max 18.82
_diffrn_reflns_theta_min 1.19
_diffrn_standards_number 0
_exptl_absorpt_coefficient_mu 0.569
_exptl_absorpt_correction_T_max 0.966
_exptl_absorpt_correction_T_min 0.915
_exptl_absorpt_correction_type multi-scan
_exptl_absorpt_process_details 'SADABS (Bruker, 2004)'
_exptl_crystal_colour 'light yellow'
_exptl_crystal_density_diffrn 1.559
_exptl_crystal_density_method 'not measured'
_exptl_crystal_description rhomb
_exptl_crystal_F_000 2184
_exptl_crystal_size_max 0.23
_exptl_crystal_size_mid 0.13
_exptl_crystal_size_min 0.06
_refine_diff_density_max 1.508
_refine_diff_density_min -0.934
_refine_diff_density_rms 0.105
_refine_ls_extinction_method none
_refine_ls_goodness_of_fit_ref 1.065
_refine_ls_hydrogen_treatment mixed
_refine_ls_matrix_type full
_refine_ls_number_parameters 1327
_refine_ls_number_reflns 7056
_refine_ls_number_restraints 113
_refine_ls_restrained_S_all 1.060
_refine_ls_R_factor_all 0.0788
_refine_ls_R_factor_gt 0.0695
_refine_ls_shift/su_max 0.007
_refine_ls_shift/su_mean 0.000
_refine_ls_structure_factor_coef Fsqd
_refine_ls_weighting_details 'calc w=1/[\s^2^(Fo^2^)+(0.0520P)^2^+60.8872P] where P=(Fo^2^+2Fc^2^)/3'
_refine_ls_weighting_scheme calc
_refine_ls_wR_factor_gt 0.1599
_refine_ls_wR_factor_ref 0.1691
_reflns_number_gt 6174
_reflns_number_total 7056
_reflns_threshold_expression >2sigma(I)
_cod_data_source_file c3dt53559b2.cif
_cod_data_source_block 5(djh466)
_cod_depositor_comments
;
The following automatic conversions were performed:

'_symmetry_cell_setting' value 'Triclinic' changed to 'triclinic'
according to
/usr/data/users/saulius/crontab/automatic-downloads/rss-feeds/RSC/lib/dictionaries/cif_core.dic
dictionary named 'cif_core.dic' version 2.4.2 from 2011-04-26.

Automatic conversion script
Id: cif_fix_values 2281 2013-09-26 08:29:07Z andrius 
;
_cod_original_sg_symbol_H-M 'P-1   '
_cod_database_code 7030935

loop_
_symmetry_equiv_pos_as_xyz
'x, y, z'
'-x, -y, -z'

loop_
_atom_site_label
_atom_site_type_symbol
_atom_site_fract_x
_atom_site_fract_y
_atom_site_fract_z
_atom_site_U_iso_or_equiv
_atom_site_adp_type
_atom_site_occupancy
_atom_site_symmetry_multiplicity
_atom_site_calc_flag
_atom_site_refinement_flags
_atom_site_disorder_assembly
_atom_site_disorder_group
C1 C 0.6098(7) 0.3656(7) 0.5267(7) 0.033(3) Uani 1 1 d . . .
H1A H 0.5944 0.3979 0.5654 0.040 Uiso 1 1 calc R . .
H1B H 0.5881 0.3864 0.4759 0.040 Uiso 1 1 calc R . .
C2 C 0.7085(7) 0.3755(7) 0.5442(6) 0.020(3) Uani 1 1 d . . .
C3 C 0.7573(8) 0.4511(7) 0.5647(6) 0.026(3) Uani 1 1 d . . .
H3 H 0.7298 0.4953 0.5674 0.031 Uiso 1 1 calc R . .
C4 C 0.8476(9) 0.4603(7) 0.5813(6) 0.033(3) Uani 1 1 d . . .
H4 H 0.8820 0.5105 0.5971 0.039 Uiso 1 1 calc R . .
C5 C 0.8855(8) 0.3940(7) 0.5740(6) 0.027(3) Uani 1 1 d . . .
H5 H 0.9462 0.3990 0.5845 0.033 Uiso 1 1 calc R . .
C6 C 0.8340(8) 0.3206(7) 0.5512(6) 0.019(3) Uani 1 1 d . . .
C7 C 0.8740(7) 0.2491(8) 0.5409(6) 0.024(3) Uani 1 1 d . . .
H7 H 0.9324 0.2484 0.5663 0.028 Uiso 1 1 calc R . .
C8 C 0.9513(7) 0.1136(7) 0.5390(7) 0.031(3) Uani 1 1 d . . .
H8A H 0.9941 0.1548 0.5270 0.047 Uiso 1 1 calc R . .
H8B H 0.9646 0.0618 0.5278 0.047 Uiso 1 1 calc R . .
H8C H 0.9526 0.1193 0.5935 0.047 Uiso 1 1 calc R . .
C9 C 0.8137(8) 0.0622(7) 0.4362(7) 0.020(3) Uani 1 1 d . . .
C10 C 0.7518(8) 0.0817(7) 0.3735(7) 0.019(3) Uani 1 1 d . . .
H10 H 0.7449 0.1348 0.3650 0.023 Uiso 1 1 calc R . .
C11 C 0.6998(8) 0.0187(8) 0.3231(7) 0.022(3) Uani 1 1 d . . .
C12 C 0.7737(9) -0.0703(7) 0.3968(8) 0.023(3) Uani 1 1 d . . .
C13 C 0.7858(8) -0.1565(7) 0.4115(7) 0.034(3) Uani 1 1 d . . .
H13A H 0.7442 -0.1808 0.4389 0.051 Uiso 1 1 calc R . .
H13B H 0.8443 -0.1574 0.4425 0.051 Uiso 1 1 calc R . .
H13C H 0.7767 -0.1860 0.3624 0.051 Uiso 1 1 calc R . .
C14 C 0.5682(7) -0.0341(6) 0.2161(6) 0.025(3) Uani 1 1 d . . .
H14A H 0.5115 -0.0254 0.2204 0.038 Uiso 1 1 calc R . .
H14B H 0.5797 -0.0845 0.2374 0.038 Uiso 1 1 calc R . .
H14C H 0.5694 -0.0353 0.1620 0.038 Uiso 1 1 calc R . .
C15 C 0.5798(8) 0.1290(7) 0.1850(7) 0.018(3) Uani 1 1 d . . .
H15 H 0.5286 0.0935 0.1620 0.022 Uiso 1 1 calc R . .
C16 C 0.5948(8) 0.2123(7) 0.1618(6) 0.018(3) Uani 1 1 d . . .
C17 C 0.6775(8) 0.2550(7) 0.1700(6) 0.022(3) Uani 1 1 d . . .
H17 H 0.7268 0.2314 0.1894 0.026 Uiso 1 1 calc R . .
C18 C 0.6860(8) 0.3334(7) 0.1490(6) 0.024(3) Uani 1 1 d . . .
C19 C 0.5354(8) 0.3214(8) 0.1139(7) 0.039(3) Uani 1 1 d U A .
C26 C 0.7726(9) 0.3823(7) 0.1537(7) 0.028(3) Uani 1 1 d . . .
H26 H 0.7783 0.4376 0.1495 0.034 Uiso 1 1 calc R . .
C27 C 0.9305(8) 0.4809(6) 0.1749(7) 0.032(3) Uani 1 1 d . . .
H27A H 0.8977 0.4984 0.1267 0.048 Uiso 1 1 calc R . .
H27B H 0.9915 0.5028 0.1828 0.048 Uiso 1 1 calc R . .
H27C H 0.9098 0.4990 0.2176 0.048 Uiso 1 1 calc R . .
C28 C 0.9894(8) 0.3532(7) 0.1796(6) 0.018(3) Uani 1 1 d . . .
C29 C 0.9789(7) 0.2699(7) 0.1690(6) 0.023(3) Uani 1 1 d . . .
H29 H 0.9237 0.2379 0.1544 0.027 Uiso 1 1 calc R . .
C30 C 1.0552(8) 0.2373(7) 0.1814(6) 0.020(3) Uani 1 1 d . . .
C31 C 1.1372(8) 0.3605(8) 0.2121(6) 0.025(3) Uani 1 1 d . . .
C32 C 1.2265(7) 0.4123(6) 0.2385(7) 0.029(3) Uani 1 1 d . . .
H32A H 1.2581 0.3943 0.2869 0.044 Uiso 1 1 calc R . .
H32B H 1.2197 0.4672 0.2459 0.044 Uiso 1 1 calc R . .
H32C H 1.2583 0.4083 0.1994 0.044 Uiso 1 1 calc R . .
C33 C 1.1256(7) 0.1161(7) 0.2172(6) 0.030(3) Uani 1 1 d . . .
H33A H 1.1011 0.0763 0.2474 0.044 Uiso 1 1 calc R . .
H33B H 1.1681 0.1559 0.2517 0.044 Uiso 1 1 calc R . .
H33C H 1.1535 0.0909 0.1832 0.044 Uiso 1 1 calc R . .
C34 C 0.9858(7) 0.0349(8) 0.1063(6) 0.025(3) Uani 1 1 d . . .
H34 H 1.0290 0.0109 0.1386 0.030 Uiso 1 1 calc R . .
C35 C 0.9187(7) -0.0142(7) 0.0470(7) 0.025(3) Uani 1 1 d U . .
C36 C 0.9081(8) -0.0981(7) 0.0480(8) 0.036(3) Uani 1 1 d . . .
H36 H 0.9459 -0.1229 0.0854 0.043 Uiso 1 1 calc R . .
C37 C 0.8403(9) -0.1434(7) -0.0078(8) 0.043(4) Uani 1 1 d . . .
H37 H 0.8329 -0.1992 -0.0082 0.051 Uiso 1 1 calc R . .
C38 C 0.7856(8) -0.1084(8) -0.0608(8) 0.038(3) Uani 1 1 d U B .
H38 H 0.7399 -0.1392 -0.0979 0.046 Uiso 1 1 calc R . .
C39 C 0.7978(8) -0.0251(8) -0.0600(7) 0.035(3) Uani 1 1 d . . .
C41 C 0.7090(8) 0.0437(7) 0.6109(7) 0.032(3) Uani 1 1 d . . .
H41A H 0.7611 0.0739 0.5996 0.039 Uiso 1 1 calc R . .
H41B H 0.6800 0.0817 0.6324 0.039 Uiso 1 1 calc R . .
C42 C 0.6494(8) 0.0068(7) 0.5362(7) 0.025(3) Uani 1 1 d . . .
C43 C 0.6299(8) -0.0772(8) 0.5205(7) 0.031(3) Uani 1 1 d . . .
H43 H 0.6581 -0.1112 0.5552 0.037 Uiso 1 1 calc R . .
C44 C 0.5691(8) -0.1078(7) 0.4536(8) 0.030(3) Uani 1 1 d . . .
H44 H 0.5559 -0.1631 0.4425 0.036 Uiso 1 1 calc R . .
C45 C 0.5277(7) -0.0582(8) 0.4032(7) 0.027(3) Uani 1 1 d . . .
H45 H 0.4849 -0.0790 0.3583 0.033 Uiso 1 1 calc R . .
C46 C 0.5503(8) 0.0250(8) 0.4198(8) 0.025(3) Uani 1 1 d . . .
C47 C 0.5087(7) 0.0797(8) 0.3661(7) 0.024(3) Uani 1 1 d . . .
H47 H 0.4564 0.0607 0.3291 0.028 Uiso 1 1 calc R . .
C48 C 0.4069(7) 0.1844(7) 0.2818(6) 0.026(3) Uani 1 1 d . . .
H48A H 0.4027 0.1474 0.2386 0.040 Uiso 1 1 calc R . .
H48B H 0.3841 0.2315 0.2624 0.040 Uiso 1 1 calc R . .
H48C H 0.3737 0.1593 0.3161 0.040 Uiso 1 1 calc R . .
C49 C 0.5440(8) 0.2843(8) 0.3258(6) 0.020(3) Uani 1 1 d . . .
C50 C 0.6345(8) 0.3006(7) 0.3410(6) 0.019(3) Uani 1 1 d . . .
H50 H 0.6687 0.2604 0.3521 0.023 Uiso 1 1 calc R . .
C51 C 0.6710(8) 0.3802(8) 0.3389(6) 0.021(3) Uani 1 1 d . . .
C52 C 0.5374(9) 0.4156(8) 0.3111(8) 0.040(4) Uani 1 1 d . . .
C53 C 0.4809(8) 0.4803(8) 0.2937(10) 0.073(5) Uani 1 1 d . . .
H53A H 0.4643 0.4947 0.3400 0.109 Uiso 1 1 calc R . .
H53B H 0.4292 0.4605 0.2529 0.109 Uiso 1 1 calc R . .
H53C H 0.5133 0.5267 0.2770 0.109 Uiso 1 1 calc R . .
C54 C 0.8002(7) 0.4902(6) 0.3567(7) 0.030(3) Uani 1 1 d . . .
H54A H 0.8365 0.5048 0.4086 0.045 Uiso 1 1 calc R . .
H54B H 0.7544 0.5222 0.3453 0.045 Uiso 1 1 calc R . .
H54C H 0.8352 0.4994 0.3196 0.045 Uiso 1 1 calc R . .
C55 C 0.8960(8) 0.3685(6) 0.3725(5) 0.015(3) Uani 1 1 d . . .
H55 H 0.9204 0.4225 0.3833 0.018 Uiso 1 1 calc R . .
C56 C 0.9532(8) 0.3086(6) 0.3742(6) 0.016(3) Uani 1 1 d . . .
C57 C 0.9216(7) 0.2310(7) 0.3414(6) 0.016(3) Uani 1 1 d . . .
H57 H 0.8624 0.2148 0.3174 0.019 Uiso 1 1 calc R . .
C58 C 0.9804(8) 0.1789(7) 0.3454(6) 0.015(3) Uani 1 1 d . . .
C59 C 1.0923(8) 0.2797(7) 0.4085(6) 0.019(3) Uani 1 1 d . . .
C60 C 1.1877(7) 0.3050(6) 0.4444(7) 0.020(3) Uani 1 1 d . . .
C61 C 1.2504(8) 0.2808(7) 0.4108(7) 0.030(3) Uani 1 1 d . . .
H61 H 1.2329 0.2486 0.3646 0.036 Uiso 1 1 calc R . .
C62 C 1.3386(7) 0.3045(7) 0.4460(7) 0.027(3) Uani 1 1 d . . .
H62 H 1.3802 0.2911 0.4216 0.033 Uiso 1 1 calc R . .
C63 C 1.3649(8) 0.3474(7) 0.5163(7) 0.031(3) Uani 1 1 d . . .
H63 H 1.4244 0.3611 0.5408 0.038 Uiso 1 1 calc R . .
C64 C 1.3031(8) 0.3705(7) 0.5514(8) 0.039(3) Uani 1 1 d . . .
H64 H 1.3207 0.4000 0.5992 0.047 Uiso 1 1 calc R . .
C65 C 1.2147(7) 0.3490(6) 0.5141(7) 0.025(3) Uani 1 1 d . . .
H65 H 1.1731 0.3649 0.5371 0.030 Uiso 1 1 calc R . .
C66 C 0.9540(8) 0.0973(7) 0.3148(7) 0.017(3) Uani 1 1 d . . .
H66 H 0.9850 0.0570 0.3357 0.020 Uiso 1 1 calc R . .
C67 C 0.8945(7) -0.0615(6) 0.2567(7) 0.029(3) Uani 1 1 d . . .
H67A H 0.9502 -0.0591 0.2446 0.043 Uiso 1 1 calc R . .
H67B H 0.8567 -0.1104 0.2335 0.043 Uiso 1 1 calc R . .
H67C H 0.9027 -0.0603 0.3125 0.043 Uiso 1 1 calc R . .
C68 C 0.7852(7) 0.0016(7) 0.1603(7) 0.015(3) Uani 1 1 d . . .
C69 C 0.7595(7) 0.0691(7) 0.1237(7) 0.017(3) Uani 1 1 d . . .
H69 H 0.7880 0.1207 0.1421 0.020 Uiso 1 1 calc R . .
C70 C 0.6904(7) 0.0557(7) 0.0595(7) 0.019(3) Uani 1 1 d . . .
C71 C 0.6754(7) -0.0788(7) 0.0730(7) 0.021(3) Uani 1 1 d U . .
C72 C 0.6301(7) -0.1621(6) 0.0451(7) 0.030(3) Uani 1 1 d . . .
H72A H 0.6730 -0.1959 0.0440 0.045 Uiso 1 1 calc R . .
H72B H 0.5929 -0.1614 -0.0067 0.045 Uiso 1 1 calc R . .
H72C H 0.5953 -0.1827 0.0799 0.045 Uiso 1 1 calc R . .
C73 C 0.5761(7) 0.1224(7) -0.0310(7) 0.034(3) Uani 1 1 d . . .
H73A H 0.5540 0.1662 -0.0117 0.051 Uiso 1 1 calc R . .
H73B H 0.5389 0.0727 -0.0274 0.051 Uiso 1 1 calc R . .
H73C H 0.5768 0.1295 -0.0847 0.051 Uiso 1 1 calc R . .
C74 C 0.7142(8) 0.2455(8) -0.0231(7) 0.028(3) Uani 1 1 d . . .
H74 H 0.6568 0.2539 -0.0429 0.034 Uiso 1 1 calc R . .
C75 C 0.7882(8) 0.3042(7) -0.0325(6) 0.025(3) Uani 1 1 d . . .
C76 C 0.7767(8) 0.3828(8) -0.0485(8) 0.045(4) Uani 1 1 d . . .
H76 H 0.7223 0.3981 -0.0532 0.054 Uiso 1 1 calc R . .
C77 C 0.8468(9) 0.4377(7) -0.0574(8) 0.048(4) Uani 1 1 d . . .
H77 H 0.8405 0.4906 -0.0678 0.058 Uiso 1 1 calc R . .
C78 C 0.9277(8) 0.4123(8) -0.0506(7) 0.040(3) Uani 1 1 d . . .
H78 H 0.9757 0.4481 -0.0572 0.048 Uiso 1 1 calc R . .
C79 C 0.9354(8) 0.3345(7) -0.0342(6) 0.024(3) Uani 1 1 d . . .
C80 C 1.0196(8) 0.3023(7) -0.0265(7) 0.037(3) Uani 1 1 d . . .
H80A H 1.0395 0.2869 0.0268 0.044 Uiso 1 1 calc R . .
H80B H 1.0077 0.2542 -0.0608 0.044 Uiso 1 1 calc R . .
C81 C 1.1985(10) 0.3187(9) 0.7752(9) 0.058(4) Uani 1 1 d . . .
C82 C 0.5010(16) 0.717(2) 0.2232(17) 0.151(9) Uani 1 1 d DU . .
C83 C 0.8758(10) 0.1670(11) 0.7794(10) 0.067(5) Uani 1 1 d . . .
C84 C 0.8386(11) 0.2371(11) 0.7474(10) 0.091(6) Uani 1 1 d . . .
H84A H 0.8116 0.2265 0.6924 0.137 Uiso 1 1 calc R . .
H84B H 0.8845 0.2830 0.7549 0.137 Uiso 1 1 calc R . .
H84C H 0.7954 0.2478 0.7738 0.137 Uiso 1 1 calc R . .
N1 N 0.7447(6) 0.3105(6) 0.5362(5) 0.024(2) Uani 1 1 d . . .
N2 N 0.8289(6) 0.1883(6) 0.4976(5) 0.018(2) Uani 1 1 d . . .
N3 N 0.8652(6) 0.1209(6) 0.4920(5) 0.024(2) Uani 1 1 d . . .
N4 N 0.8276(6) -0.0138(6) 0.4483(5) 0.021(2) Uani 1 1 d . . .
N5 N 0.7103(6) -0.0588(6) 0.3351(5) 0.020(2) Uani 1 1 d . . .
N6 N 0.6349(6) 0.0305(6) 0.2593(5) 0.019(2) Uani 1 1 d . . .
N7 N 0.6406(6) 0.1079(6) 0.2383(6) 0.020(2) Uani 1 1 d . . .
N8 N 0.5233(6) 0.2451(5) 0.1339(5) 0.026(2) Uani 1 1 d . . .
N9 N 0.6159(7) 0.3681(6) 0.1207(6) 0.040(3) Uani 1 1 d . . .
N10 N 0.8392(7) 0.3473(5) 0.1636(5) 0.021(2) Uani 1 1 d . . .
N11 N 0.9194(6) 0.3940(5) 0.1712(5) 0.022(2) Uani 1 1 d . . .
N12 N 1.0683(7) 0.3993(5) 0.2000(5) 0.023(2) Uani 1 1 d . . .
N13 N 1.1351(6) 0.2810(6) 0.2046(5) 0.023(2) Uani 1 1 d . . .
N14 N 1.0552(6) 0.1548(6) 0.1698(5) 0.018(2) Uani 1 1 d . . .
N15 N 0.9881(6) 0.1110(6) 0.1162(5) 0.020(2) Uani 1 1 d . B .
N16 N 0.8639(6) 0.0214(5) -0.0076(6) 0.027(2) Uani 1 1 d . B .
N17 N 0.6111(7) 0.0565(5) 0.4851(6) 0.025(2) Uani 1 1 d . . .
N18 N 0.5433(5) 0.1542(6) 0.3693(5) 0.020(2) Uani 1 1 d . . .
N19 N 0.4994(6) 0.2071(6) 0.3251(5) 0.020(2) Uani 1 1 d . . .
N20 N 0.6231(7) 0.4398(6) 0.3272(6) 0.030(2) Uani 1 1 d . . .
N21 N 0.4933(6) 0.3410(6) 0.3084(5) 0.027(2) Uani 1 1 d . . .
N22 N 0.7615(6) 0.4052(5) 0.3514(5) 0.021(2) Uani 1 1 d . . .
N23 N 0.8118(7) 0.3473(5) 0.3564(5) 0.017(2) Uani 1 1 d . . .
N24 N 1.0392(7) 0.3335(5) 0.4071(5) 0.021(2) Uani 1 1 d . . .
N25 N 1.0670(6) 0.2024(5) 0.3805(5) 0.016(2) Uani 1 1 d . . .
N26 N 0.8854(7) 0.0823(5) 0.2570(6) 0.018(2) Uani 1 1 d . . .
N27 N 0.8547(6) 0.0073(6) 0.2256(6) 0.019(2) Uani 1 1 d . . .
N28 N 0.7443(6) -0.0726(6) 0.1335(5) 0.024(2) Uani 1 1 d . . .
N29 N 0.6445(5) -0.0180(6) 0.0332(5) 0.018(2) Uani 1 1 d . . .
N30 N 0.6648(6) 0.1204(6) 0.0156(5) 0.023(2) Uani 1 1 d . . .
N31 N 0.7306(6) 0.1811(6) 0.0135(5) 0.021(2) Uani 1 1 d . B .
N32 N 0.8666(7) 0.2800(5) -0.0249(5) 0.025(2) Uani 1 1 d . B .
N33 N 0.9031(9) 0.1115(9) 0.8046(10) 0.099(6) Uani 1 1 d . . .
O1 O 0.5669(5) 0.2858(4) 0.5262(4) 0.031(2) Uani 1 1 d . . .
H1 H 0.5125 0.2707 0.5368 0.037 Uiso 1 1 calc R . .
O3 O 0.7350(5) -0.0099(4) 0.6679(4) 0.033(2) Uani 1 1 d . . .
H3A H 0.7608 -0.0417 0.6510 0.049 Uiso 1 1 calc R . .
O4 O 1.0876(5) 0.3563(4) -0.0445(5) 0.037(2) Uani 1 1 d . . .
H4A H 1.0718 0.3693 -0.0897 0.056 Uiso 1 1 calc R . .
O5 O 0.8529(5) 0.9372(5) 0.6025(5) 0.036(2) Uani 1 1 d . . .
H5A H 0.853(7) 0.946(7) 0.545(8) 0.053 Uiso 1 1 d . . .
H5B H 0.877(8) 0.890(7) 0.595(7) 0.053 Uiso 1 1 d . . .
O11 O 1.0585(6) 0.2270(5) 0.6983(5) 0.063(3) Uani 1 1 d . . .
O12 O 1.0445(7) 0.3206(7) 0.7975(6) 0.092(4) Uani 1 1 d . . .
O13 O 1.0749(5) 0.3678(5) 0.6804(6) 0.061(3) Uani 1 1 d . . .
O21 O 0.3487(13) 0.6560(10) 0.2438(12) 0.203(8) Uani 1 1 d DU . .
O22 O 0.4001(10) 0.7752(9) 0.3307(10) 0.145(5) Uani 1 1 d U . .
O23 O 0.3791(12) 0.7975(12) 0.2088(12) 0.174(7) Uani 1 1 d U . .
F11 F 1.2145(8) 0.2664(5) 0.8323(7) 0.137(5) Uani 1 1 d . . .
F12 F 1.2421(6) 0.3112(7) 0.7240(7) 0.122(5) Uani 1 1 d . . .
F13 F 1.2290(5) 0.3903(5) 0.8127(4) 0.061(2) Uani 1 1 d . . .
F21 F 0.4729(17) 0.6786(15) 0.1491(13) 0.37(2) Uani 1 1 d D . .
F22 F 0.5556(16) 0.7748(9) 0.2244(16) 0.343(18) Uani 1 1 d D . .
F23 F 0.5314(15) 0.6651(14) 0.2692(17) 0.57(4) Uani 1 1 d D . .
S1 S 1.0823(2) 0.30562(19) 0.73355(19) 0.0380(9) Uani 1 1 d . . .
S2 S 0.4059(5) 0.7384(4) 0.2567(3) 0.121(2) Uani 1 1 d D . .
Ag1 Ag 0.66232(5) 0.18896(5) 0.49167(5) 0.0268(3) Uani 1 1 d . . .
Ag2 Ag 0.87858(5) 0.15542(5) 0.00653(5) 0.0280(3) Uani 1 1 d . . .
C20 C 0.4551(9) 0.3562(8) 0.0827(8) 0.051(4) Uani 1 1 d U . .
C21 C 0.4528(14) 0.4112(13) 0.0212(14) 0.073(9) Uani 0.69(2) 1 d P A 1
H21 H 0.5031 0.4271 0.0040 0.088 Uiso 0.69(2) 1 calc PR A 1
C22 C 0.3780(15) 0.4404(14) -0.0123(17) 0.094(11) Uani 0.69(2) 1 d P A 1
H22 H 0.3788 0.4797 -0.0486 0.113 Uiso 0.69(2) 1 calc PR A 1
C23 C 0.3009(12) 0.4110(15) 0.0081(16) 0.045(6) Uani 0.69(2) 1 d P A 1
H23 H 0.2482 0.4277 -0.0156 0.054 Uiso 0.69(2) 1 calc PR A 1
C24 C 0.3051(16) 0.3640(17) 0.0565(17) 0.016(8) Uani 0.69(2) 1 d PU A 1
H24 H 0.2549 0.3495 0.0743 0.019 Uiso 0.69(2) 1 calc PR A 1
C25 C 0.3799(17) 0.3259(16) 0.0920(15) 0.011(8) Uani 0.69(2) 1 d PU A 1
H25 H 0.3732 0.2806 0.1207 0.013 Uiso 0.69(2) 1 calc PR A 1
C22A C 0.400(3) 0.495(3) 0.079(3) 0.059(15) Uani 0.31(2) 1 d PU A 2
H21A H 0.4065 0.5507 0.0798 0.071 Uiso 0.31(2) 1 calc PR A 2
C21A C 0.474(3) 0.455(3) 0.105(3) 0.055(15) Uani 0.31(2) 1 d PU A 2
H22A H 0.5285 0.4824 0.1319 0.066 Uiso 0.31(2) 1 calc PR A 2
C23A C 0.318(3) 0.446(3) 0.051(3) 0.023(13) Uani 0.31(2) 1 d PU A 2
H23A H 0.2722 0.4697 0.0226 0.028 Uiso 0.31(2) 1 calc PR A 2
C24A C 0.293(4) 0.344(3) 0.066(3) 0.016(19) Uani 0.31(2) 1 d PU A 2
H24A H 0.2393 0.3107 0.0585 0.019 Uiso 0.31(2) 1 calc PR A 2
C25A C 0.360(6) 0.330(6) 0.087(5) 0.07(3) Uani 0.31(2) 1 d PU A 2
H25A H 0.3581 0.2864 0.1194 0.082 Uiso 0.31(2) 1 calc PR A 2
O2 O 0.6464(9) -0.0331(8) -0.1291(8) 0.028(6) Uani 0.500(19) 1 d P B 3
H2 H 0.6335 -0.0407 -0.0873 0.042 Uiso 0.500(19) 1 calc PR B 3
C40 C 0.741(2) 0.0045(19) -0.1137(19) 0.024(9) Uani 0.500(19) 1 d PU B 3
H40A H 0.7579 0.0015 -0.1625 0.029 Uiso 0.500(19) 1 calc PR B 3
H40B H 0.7452 0.0611 -0.0993 0.029 Uiso 0.500(19) 1 calc PR B 3
O2A O 0.6911(11) -0.0179(10) -0.1935(10) 0.049(7) Uani 0.500(19) 1 d P B 4
H2A H 0.6591 -0.0562 -0.1818 0.074 Uiso 0.500(19) 1 calc PR B 4
C40A C 0.7335(19) 0.0297(18) -0.1283(16) 0.023(10) Uani 0.500(19) 1 d PU B 4
H40C H 0.6910 0.0496 -0.1053 0.028 Uiso 0.500(19) 1 calc PR B 4
H40D H 0.7706 0.0755 -0.1421 0.028 Uiso 0.500(19) 1 calc PR B 4

loop_
_atom_site_aniso_label
_atom_site_aniso_U_11
_atom_site_aniso_U_22
_atom_site_aniso_U_33
_atom_site_aniso_U_23
_atom_site_aniso_U_13
_atom_site_aniso_U_12
C1 0.035(9) 0.031(9) 0.039(8) 0.001(6) 0.016(6) 0.008(7)
C2 0.020(8) 0.023(9) 0.021(7) -0.002(6) 0.011(6) 0.003(7)
C3 0.023(9) 0.017(8) 0.041(8) -0.007(6) 0.011(6) 0.003(7)
C4 0.051(11) 0.011(8) 0.034(8) -0.009(6) 0.012(7) -0.001(7)
C5 0.023(7) 0.021(8) 0.032(8) -0.003(6) 0.006(6) -0.010(8)
C6 0.025(9) 0.021(9) 0.013(7) 0.006(6) 0.008(6) 0.001(7)
C7 0.016(7) 0.043(9) 0.012(7) 0.007(7) 0.000(6) 0.011(8)
C8 0.027(8) 0.027(7) 0.035(8) 0.002(6) -0.002(7) 0.007(6)
C9 0.026(8) 0.016(9) 0.026(9) 0.005(7) 0.017(7) 0.008(7)
C10 0.028(7) 0.009(7) 0.031(8) 0.008(7) 0.025(7) 0.005(7)
C11 0.024(8) 0.021(9) 0.029(9) 0.001(8) 0.021(8) 0.006(7)
C12 0.034(8) 0.011(8) 0.032(9) 0.005(7) 0.023(8) 0.005(7)
C13 0.038(8) 0.033(9) 0.029(8) -0.005(6) 0.010(6) -0.002(6)
C14 0.026(7) 0.014(7) 0.032(7) -0.015(6) 0.007(6) -0.007(6)
C15 0.022(7) 0.024(9) 0.018(7) 0.009(6) 0.017(7) 0.011(6)
C16 0.021(8) 0.024(8) 0.013(7) 0.004(6) 0.008(6) 0.014(7)
C17 0.020(8) 0.034(9) 0.016(7) 0.005(6) 0.006(6) 0.013(7)
C18 0.042(10) 0.016(8) 0.022(7) 0.007(6) 0.017(6) 0.011(8)
C19 0.038(4) 0.039(4) 0.040(4) 0.003(2) 0.010(2) 0.009(2)
C26 0.035(9) 0.010(7) 0.041(8) 0.004(6) 0.017(7) -0.004(8)
C27 0.045(8) 0.011(8) 0.051(9) 0.013(6) 0.031(7) 0.006(6)
C28 0.022(9) 0.017(9) 0.017(7) 0.006(6) 0.009(6) 0.006(8)
C29 0.016(8) 0.036(10) 0.017(7) 0.009(6) 0.005(5) 0.003(7)
C30 0.023(9) 0.024(9) 0.014(7) 0.001(6) 0.011(6) -0.004(8)
C31 0.026(9) 0.036(10) 0.017(7) 0.010(6) 0.012(6) 0.003(8)
C32 0.025(8) 0.025(7) 0.032(8) -0.005(6) -0.001(6) -0.002(6)
C33 0.023(7) 0.046(8) 0.023(7) -0.005(6) 0.005(6) 0.015(6)
C34 0.029(8) 0.028(9) 0.025(8) -0.008(6) 0.022(6) 0.003(6)
C35 0.025(3) 0.026(4) 0.024(3) 0.000(2) 0.008(2) 0.005(2)
C36 0.043(9) 0.021(8) 0.055(9) -0.006(7) 0.042(8) -0.005(7)
C37 0.057(10) 0.017(7) 0.060(10) -0.018(8) 0.041(9) -0.015(8)
C38 0.038(4) 0.039(4) 0.038(4) 0.000(2) 0.011(2) 0.005(2)
C39 0.027(8) 0.058(10) 0.031(8) 0.002(8) 0.023(8) 0.015(8)
C41 0.035(8) 0.031(8) 0.031(9) 0.011(7) 0.005(7) 0.008(7)
C42 0.034(8) 0.020(9) 0.028(9) 0.004(7) 0.020(7) 0.006(7)
C43 0.027(8) 0.042(11) 0.028(9) 0.016(7) 0.015(7) 0.003(7)
C44 0.039(8) 0.020(8) 0.037(9) 0.001(8) 0.023(8) 0.001(7)
C45 0.026(7) 0.024(9) 0.034(8) 0.005(7) 0.017(6) -0.006(7)
C46 0.022(8) 0.028(10) 0.032(9) 0.009(8) 0.022(7) 0.000(7)
C47 0.023(7) 0.020(9) 0.028(8) -0.008(7) 0.013(6) -0.007(7)
C48 0.017(8) 0.037(8) 0.021(7) -0.009(6) -0.001(6) 0.001(6)
C49 0.019(9) 0.025(9) 0.017(7) -0.003(6) 0.009(6) 0.002(8)
C50 0.033(10) 0.017(9) 0.015(7) 0.001(5) 0.019(6) 0.005(7)
C51 0.012(9) 0.042(10) 0.013(7) -0.002(6) 0.009(5) 0.005(8)
C52 0.024(10) 0.029(10) 0.071(10) 0.015(7) 0.009(7) 0.019(8)
C53 0.028(8) 0.032(9) 0.159(17) 0.016(9) 0.022(9) 0.009(7)
C54 0.029(7) 0.016(8) 0.050(8) -0.003(6) 0.019(6) 0.002(6)
C55 0.018(8) 0.016(7) 0.008(6) -0.001(5) -0.002(5) 0.004(7)
C56 0.018(8) 0.016(8) 0.013(6) 0.000(6) 0.005(6) -0.004(7)
C57 0.019(7) 0.022(8) 0.009(6) 0.004(6) 0.009(5) 0.006(7)
C58 0.015(8) 0.022(9) 0.013(7) 0.001(6) 0.009(6) 0.007(7)
C59 0.030(9) 0.012(8) 0.013(7) -0.001(6) 0.005(6) 0.002(7)
C60 0.025(9) 0.014(7) 0.015(8) 0.003(6) -0.002(7) -0.001(6)
C61 0.031(9) 0.032(8) 0.028(8) -0.013(6) 0.013(8) -0.004(7)
C62 0.013(8) 0.031(8) 0.036(9) 0.000(7) 0.005(6) 0.001(6)
C63 0.020(8) 0.029(8) 0.038(9) -0.012(7) -0.004(7) 0.003(6)
C64 0.032(9) 0.031(8) 0.053(9) -0.019(7) 0.004(8) 0.011(7)
C65 0.013(8) 0.019(7) 0.045(9) -0.001(7) 0.010(7) 0.003(6)
C66 0.016(7) 0.015(8) 0.023(8) 0.002(6) 0.011(7) 0.005(6)
C67 0.037(8) 0.019(7) 0.029(8) -0.002(6) 0.010(6) -0.003(6)
C68 0.010(7) 0.012(8) 0.023(8) -0.004(7) 0.012(7) -0.007(6)
C69 0.016(7) 0.015(8) 0.021(8) -0.002(6) 0.013(7) -0.002(6)
C70 0.014(7) 0.028(9) 0.018(8) 0.003(7) 0.010(7) 0.002(7)
C71 0.021(3) 0.021(3) 0.021(3) -0.001(2) 0.007(2) 0.003(2)
C72 0.023(7) 0.031(8) 0.034(8) -0.006(6) 0.012(6) -0.009(6)
C73 0.022(8) 0.042(8) 0.033(8) 0.010(6) 0.003(7) -0.003(6)
C74 0.027(8) 0.042(9) 0.019(7) -0.001(7) 0.012(6) 0.006(8)
C75 0.021(9) 0.028(9) 0.026(7) 0.009(6) 0.008(6) 0.000(7)
C76 0.031(9) 0.034(10) 0.075(11) 0.025(8) 0.023(7) 0.004(8)
C77 0.056(10) 0.020(8) 0.069(10) 0.022(7) 0.023(8) -0.008(8)
C78 0.027(9) 0.042(11) 0.049(9) 0.001(7) 0.013(7) -0.004(7)
C79 0.030(9) 0.019(8) 0.018(7) -0.008(6) 0.003(6) -0.007(7)
C80 0.040(9) 0.040(8) 0.031(8) 0.009(6) 0.015(7) -0.002(8)
C81 0.087(12) 0.033(10) 0.040(10) -0.017(9) -0.024(10) 0.032(9)
C82 0.150(10) 0.150(10) 0.151(10) 0.009(2) 0.038(3) 0.025(3)
C83 0.045(10) 0.058(12) 0.086(13) -0.011(10) 0.006(9) -0.006(9)
C84 0.086(13) 0.104(15) 0.088(14) 0.016(12) 0.009(11) 0.045(12)
N1 0.027(7) 0.034(7) 0.014(6) 0.003(5) 0.011(5) 0.002(6)
N2 0.023(6) 0.018(6) 0.015(6) 0.000(5) 0.004(5) 0.009(6)
N3 0.017(6) 0.027(7) 0.029(6) 0.003(6) 0.003(5) 0.011(6)
N4 0.028(6) 0.022(7) 0.021(6) 0.011(6) 0.011(5) 0.015(6)
N5 0.027(6) 0.024(8) 0.015(6) 0.009(5) 0.008(6) 0.014(5)
N6 0.021(6) 0.022(7) 0.018(6) 0.009(5) 0.007(6) 0.014(5)
N7 0.032(7) 0.018(7) 0.020(6) 0.007(5) 0.018(6) 0.010(5)
N8 0.028(6) 0.017(6) 0.040(6) 0.013(5) 0.016(5) 0.008(5)
N9 0.029(7) 0.030(6) 0.070(8) 0.026(6) 0.020(6) 0.015(6)
N10 0.017(7) 0.020(6) 0.029(6) 0.003(4) 0.006(5) 0.012(6)
N11 0.018(7) 0.021(7) 0.027(6) 0.000(4) 0.009(5) -0.002(6)
N12 0.018(7) 0.028(6) 0.020(6) 0.006(5) 0.004(5) -0.005(7)
N13 0.021(7) 0.026(7) 0.019(6) -0.002(5) 0.003(5) -0.005(6)
N14 0.013(6) 0.023(7) 0.015(6) 0.001(5) 0.000(5) 0.002(5)
N15 0.016(6) 0.029(7) 0.018(6) 0.000(5) 0.008(5) 0.005(5)
N16 0.018(6) 0.037(6) 0.028(6) -0.015(5) 0.015(5) -0.002(5)
N17 0.028(6) 0.023(6) 0.029(7) 0.005(6) 0.022(6) 0.000(6)
N18 0.019(6) 0.021(7) 0.023(6) -0.001(5) 0.011(5) 0.005(6)
N19 0.018(6) 0.020(7) 0.020(6) -0.001(5) 0.006(5) -0.001(6)
N20 0.012(7) 0.030(7) 0.050(7) 0.001(5) 0.005(5) 0.013(6)
N21 0.023(6) 0.020(7) 0.045(7) 0.007(5) 0.013(5) 0.015(7)
N22 0.023(7) 0.011(6) 0.036(6) 0.001(4) 0.014(5) 0.009(6)
N23 0.020(7) 0.018(6) 0.011(5) 0.002(4) 0.002(4) 0.001(6)
N24 0.028(7) 0.017(6) 0.017(6) 0.005(4) 0.007(5) 0.002(6)
N25 0.023(7) 0.013(7) 0.015(5) 0.005(5) 0.008(5) 0.004(5)
N26 0.024(7) 0.010(7) 0.024(6) -0.003(5) 0.016(6) 0.000(5)
N27 0.017(6) 0.019(7) 0.024(6) 0.005(6) 0.007(6) 0.006(5)
N28 0.028(6) 0.026(7) 0.025(6) 0.001(5) 0.019(5) 0.007(5)
N29 0.012(5) 0.021(6) 0.020(5) -0.010(5) 0.011(4) -0.007(5)
N30 0.019(6) 0.029(7) 0.014(6) 0.002(5) 0.001(5) -0.010(6)
N31 0.023(6) 0.033(7) 0.008(5) 0.003(5) 0.004(4) 0.003(6)
N32 0.026(7) 0.024(6) 0.019(6) 0.007(4) -0.001(5) -0.009(6)
N33 0.060(10) 0.064(11) 0.169(17) 0.031(11) 0.017(10) 0.010(8)
O1 0.021(4) 0.027(5) 0.047(5) -0.007(4) 0.018(4) -0.004(4)
O3 0.043(5) 0.039(5) 0.019(5) 0.010(4) 0.008(4) 0.013(4)
O4 0.038(5) 0.032(5) 0.044(5) 0.003(4) 0.025(4) -0.009(4)
O5 0.038(5) 0.043(6) 0.028(5) 0.008(4) 0.007(4) 0.015(4)
O11 0.073(7) 0.025(6) 0.068(7) -0.018(5) -0.024(5) 0.010(5)
O12 0.089(8) 0.112(9) 0.059(7) -0.035(7) 0.037(7) -0.049(7)
O13 0.037(6) 0.039(6) 0.094(8) 0.031(6) -0.005(5) 0.004(4)
O21 0.203(8) 0.203(8) 0.203(8) 0.0110(12) 0.051(2) 0.0338(17)
O22 0.145(5) 0.144(5) 0.144(5) 0.0082(11) 0.0363(17) 0.0234(14)
O23 0.175(7) 0.175(7) 0.174(7) 0.0102(12) 0.044(2) 0.0298(15)
F11 0.168(11) 0.046(6) 0.127(9) 0.006(6) -0.090(8) 0.017(6)
F12 0.048(6) 0.165(11) 0.139(10) -0.119(9) -0.002(6) 0.027(6)
F13 0.061(5) 0.047(5) 0.056(5) -0.014(4) -0.015(4) 0.001(4)
F21 0.35(3) 0.37(4) 0.35(3) -0.19(3) -0.07(3) 0.22(3)
F22 0.37(3) 0.097(12) 0.63(5) 0.07(2) 0.28(3) 0.005(16)
F23 0.29(3) 0.34(3) 0.76(6) 0.43(4) -0.33(3) -0.17(2)
S1 0.051(2) 0.027(2) 0.032(2) -0.0008(19) 0.0062(18) 0.0009(17)
S2 0.186(6) 0.113(4) 0.038(3) 0.000(3) 0.022(3) -0.045(4)
Ag1 0.0316(6) 0.0200(6) 0.0280(6) 0.0011(4) 0.0085(5) 0.0005(4)
Ag2 0.0281(6) 0.0261(6) 0.0307(6) 0.0014(4) 0.0131(5) -0.0022(4)
C20 0.050(4) 0.051(4) 0.053(4) 0.006(2) 0.013(2) 0.010(2)
C21 0.050(15) 0.084(18) 0.10(2) 0.080(16) 0.030(14) 0.034(13)
C22 0.041(16) 0.084(19) 0.16(3) 0.087(19) 0.009(16) 0.023(14)
C23 0.017(14) 0.057(15) 0.057(18) 0.007(17) -0.004(12) 0.019(11)
C24 0.016(8) 0.016(9) 0.016(8) 0.001(2) 0.005(3) 0.003(3)
C25 0.010(8) 0.010(8) 0.011(8) 0.000(2) 0.003(3) 0.002(3)
C22A 0.059(15) 0.059(15) 0.059(15) 0.003(2) 0.015(4) 0.010(3)
C21A 0.055(15) 0.055(15) 0.055(15) 0.003(2) 0.014(4) 0.009(3)
C23A 0.023(13) 0.023(13) 0.023(13) 0.001(2) 0.006(4) 0.004(3)
C24A 0.016(19) 0.016(19) 0.016(19) 0.001(2) 0.004(5) 0.003(4)
C25A 0.07(3) 0.07(3) 0.07(3) 0.004(3) 0.017(9) 0.011(6)
O2 0.027(10) 0.039(11) 0.020(10) -0.012(7) 0.019(8) -0.006(8)
C40 0.024(10) 0.024(10) 0.024(10) 0.001(2) 0.007(3) 0.004(3)
O2A 0.053(13) 0.041(11) 0.048(14) -0.006(9) 0.018(10) -0.017(9)
C40A 0.023(10) 0.023(10) 0.023(10) 0.001(2) 0.006(3) 0.004(3)

loop_
_atom_type_symbol
_atom_type_description
_atom_type_scat_dispersion_real
_atom_type_scat_dispersion_imag
_atom_type_scat_source
C C 0.0033 0.0016 'International Tables Vol C Tables 4.2.6.8 and 6.1.1.4'
H H 0.0000 0.0000 'International Tables Vol C Tables 4.2.6.8 and 6.1.1.4'
N N 0.0061 0.0033 'International Tables Vol C Tables 4.2.6.8 and 6.1.1.4'
O O 0.0106 0.0060 'International Tables Vol C Tables 4.2.6.8 and 6.1.1.4'
F F 0.0171 0.0103 'International Tables Vol C Tables 4.2.6.8 and 6.1.1.4'
S S 0.1246 0.1234 'International Tables Vol C Tables 4.2.6.8 and 6.1.1.4'
Ag Ag -0.8971 1.1015 'International Tables Vol C Tables 4.2.6.8 and 6.1.1.4'

loop_
_geom_angle_atom_site_label_1
_geom_angle_atom_site_label_2
_geom_angle_atom_site_label_3
_geom_angle
O1 C1 C2 114.8(9)
O1 C1 H1A 108.6
C2 C1 H1A 108.6
O1 C1 H1B 108.6
C2 C1 H1B 108.6
H1A C1 H1B 107.5
N1 C2 C3 122.7(10)
N1 C2 C1 118.2(10)
C3 C2 C1 119.0(11)
C2 C3 C4 119.2(10)
C2 C3 H3 120.4
C4 C3 H3 120.4
C5 C4 C3 118.6(10)
C5 C4 H4 120.7
C3 C4 H4 120.7
C6 C5 C4 120.0(11)
C6 C5 H5 120.0
C4 C5 H5 120.0
N1 C6 C5 121.9(10)
N1 C6 C7 117.6(10)
C5 C6 C7 120.5(11)
N2 C7 C6 120.4(10)
N2 C7 H7 119.8
C6 C7 H7 119.8
N3 C8 H8A 109.5
N3 C8 H8B 109.5
H8A C8 H8B 109.5
N3 C8 H8C 109.5
H8A C8 H8C 109.5
H8B C8 H8C 109.5
N4 C9 C10 122.7(11)
N4 C9 N3 116.2(11)
C10 C9 N3 121.1(10)
C9 C10 C11 117.2(11)
C9 C10 H10 121.4
C11 C10 H10 121.4
N5 C11 N6 116.1(11)
N5 C11 C10 121.4(11)
N6 C11 C10 122.5(11)
N5 C12 N4 127.1(9)
N5 C12 C13 116.7(11)
N4 C12 C13 116.2(11)
C12 C13 H13A 109.5
C12 C13 H13B 109.5
H13A C13 H13B 109.5
C12 C13 H13C 109.5
H13A C13 H13C 109.5
H13B C13 H13C 109.5
N6 C14 H14A 109.5
N6 C14 H14B 109.5
H14A C14 H14B 109.5
N6 C14 H14C 109.5
H14A C14 H14C 109.5
H14B C14 H14C 109.5
N7 C15 C16 116.5(10)
N7 C15 H15 121.8
C16 C15 H15 121.8
N8 C16 C17 121.5(10)
N8 C16 C15 116.2(10)
C17 C16 C15 122.2(10)
C16 C17 C18 118.7(10)
C16 C17 H17 120.7
C18 C17 H17 120.7
N9 C18 C17 121.4(10)
N9 C18 C26 116.7(10)
C17 C18 C26 121.8(11)
N8 C19 N9 124.7(10)
N8 C19 C20 116.2(11)
N9 C19 C20 119.2(12)
N10 C26 C18 118.8(10)
N10 C26 H26 120.6
C18 C26 H26 120.6
N11 C27 H27A 109.5
N11 C27 H27B 109.5
H27A C27 H27B 109.5
N11 C27 H27C 109.5
H27A C27 H27C 109.5
H27B C27 H27C 109.5
N12 C28 N11 115.0(10)
N12 C28 C29 122.2(10)
N11 C28 C29 122.8(11)
C30 C29 C28 116.2(10)
C30 C29 H29 121.9
C28 C29 H29 121.9
N13 C30 C29 123.4(10)
N13 C30 N14 113.8(10)
C29 C30 N14 122.8(11)
N13 C31 N12 127.1(10)
N13 C31 C32 116.9(11)
N12 C31 C32 116.0(11)
C31 C32 H32A 109.5
C31 C32 H32B 109.5
H32A C32 H32B 109.5
C31 C32 H32C 109.5
H32A C32 H32C 109.5
H32B C32 H32C 109.5
N14 C33 H33A 109.5
N14 C33 H33B 109.5
H33A C33 H33B 109.5
N14 C33 H33C 109.5
H33A C33 H33C 109.5
H33B C33 H33C 109.5
N15 C34 C35 122.2(11)
N15 C34 H34 118.9
C35 C34 H34 118.9
N16 C35 C36 120.4(11)
N16 C35 C34 119.3(10)
C36 C35 C34 120.2(12)
C37 C36 C35 118.6(12)
C37 C36 H36 120.7
C35 C36 H36 120.7
C38 C37 C36 121.0(12)
C38 C37 H37 119.5
C36 C37 H37 119.5
C37 C38 C39 118.9(12)
C37 C38 H38 120.5
C39 C38 H38 120.5
C40 C39 N16 122.8(16)
C40 C39 C38 115.0(17)
N16 C39 C38 122.2(12)
C40 C39 C40A 9.5(18)
N16 C39 C40A 113.6(13)
C38 C39 C40A 124.2(15)
O3 C41 C42 115.5(10)
O3 C41 H41A 108.4
C42 C41 H41A 108.4
O3 C41 H41B 108.4
C42 C41 H41B 108.4
H41A C41 H41B 107.5
N17 C42 C43 120.8(11)
N17 C42 C41 117.3(11)
C43 C42 C41 121.8(12)
C44 C43 C42 119.1(11)
C44 C43 H43 120.5
C42 C43 H43 120.5
C45 C44 C43 120.4(11)
C45 C44 H44 119.8
C43 C44 H44 119.8
C44 C45 C46 118.9(11)
C44 C45 H45 120.5
C46 C45 H45 120.5
N17 C46 C45 121.6(11)
N17 C46 C47 118.2(11)
C45 C46 C47 120.2(12)
N18 C47 C46 120.6(11)
N18 C47 H47 119.7
C46 C47 H47 119.7
N19 C48 H48A 109.5
N19 C48 H48B 109.5
H48A C48 H48B 109.5
N19 C48 H48C 109.5
H48A C48 H48C 109.5
H48B C48 H48C 109.5
N21 C49 N19 115.2(10)
N21 C49 C50 123.0(11)
N19 C49 C50 121.8(11)
C51 C50 C49 116.0(10)
C51 C50 H50 122.0
C49 C50 H50 122.0
N20 C51 C50 122.9(10)
N20 C51 N22 114.8(11)
C50 C51 N22 122.3(11)
N20 C52 N21 128.6(10)
N20 C52 C53 116.4(12)
N21 C52 C53 114.9(11)
C52 C53 H53A 109.5
C52 C53 H53B 109.5
H53A C53 H53B 109.5
C52 C53 H53C 109.5
H53A C53 H53C 109.5
H53B C53 H53C 109.5
N22 C54 H54A 109.5
N22 C54 H54B 109.5
H54A C54 H54B 109.5
N22 C54 H54C 109.5
H54A C54 H54C 109.5
H54B C54 H54C 109.5
N23 C55 C56 120.8(10)
N23 C55 H55 119.6
C56 C55 H55 119.6
N24 C56 C57 121.5(10)
N24 C56 C55 116.3(10)
C57 C56 C55 122.1(10)
C58 C57 C56 118.1(10)
C58 C57 H57 121.0
C56 C57 H57 121.0
N25 C58 C57 121.1(10)
N25 C58 C66 116.6(10)
C57 C58 C66 122.3(10)
N24 C59 N25 125.5(10)
N24 C59 C60 118.6(10)
N25 C59 C60 115.9(10)
C65 C60 C61 119.0(10)
C65 C60 C59 119.4(11)
C61 C60 C59 121.5(11)
C62 C61 C60 120.1(11)
C62 C61 H61 119.9
C60 C61 H61 119.9
C63 C62 C61 120.4(11)
C63 C62 H62 119.8
C61 C62 H62 119.8
C62 C63 C64 120.0(11)
C62 C63 H63 120.0
C64 C63 H63 120.0
C63 C64 C65 119.1(11)
C63 C64 H64 120.4
C65 C64 H64 120.4
C60 C65 C64 121.2(11)
C60 C65 H65 119.4
C64 C65 H65 119.4
N26 C66 C58 116.7(10)
N26 C66 H66 121.6
C58 C66 H66 121.6
N27 C67 H67A 109.5
N27 C67 H67B 109.5
H67A C67 H67B 109.5
N27 C67 H67C 109.5
H67A C67 H67C 109.5
H67B C67 H67C 109.5
N28 C68 N27 116.4(10)
N28 C68 C69 121.7(10)
N27 C68 C69 121.9(10)
C70 C69 C68 116.4(10)
C70 C69 H69 121.8
C68 C69 H69 121.8
N29 C70 C69 123.6(10)
N29 C70 N30 116.6(10)
C69 C70 N30 119.8(11)
N28 C71 N29 126.3(10)
N28 C71 C72 116.1(10)
N29 C71 C72 117.6(10)
C71 C72 H72A 109.5
C71 C72 H72B 109.5
H72A C72 H72B 109.5
C71 C72 H72C 109.5
H72A C72 H72C 109.5
H72B C72 H72C 109.5
N30 C73 H73A 109.5
N30 C73 H73B 109.5
H73A C73 H73B 109.5
N30 C73 H73C 109.5
H73A C73 H73C 109.5
H73B C73 H73C 109.5
N31 C74 C75 118.3(11)
N31 C74 H74 120.8
C75 C74 H74 120.8
N32 C75 C76 121.8(10)
N32 C75 C74 118.4(11)
C76 C75 C74 119.8(11)
C77 C76 C75 119.4(11)
C77 C76 H76 120.3
C75 C76 H76 120.3
C76 C77 C78 118.8(11)
C76 C77 H77 120.6
C78 C77 H77 120.6
C79 C78 C77 119.4(11)
C79 C78 H78 120.3
C77 C78 H78 120.3
N32 C79 C78 122.2(10)
N32 C79 C80 115.1(10)
C78 C79 C80 122.7(11)
O4 C80 C79 114.8(10)
O4 C80 H80A 108.6
C79 C80 H80A 108.6
O4 C80 H80B 108.6
C79 C80 H80B 108.6
H80A C80 H80B 107.5
F12 C81 F13 107.8(14)
F12 C81 F11 111.9(13)
F13 C81 F11 103.8(11)
F12 C81 S1 113.1(10)
F13 C81 S1 111.5(10)
F11 C81 S1 108.4(12)
F22 C82 F23 111(2)
F22 C82 F21 111(2)
F23 C82 F21 106(2)
F22 C82 S2 114(2)
F23 C82 S2 104(2)
F21 C82 S2 110(2)
N33 C83 C84 178.6(18)
C83 C84 H84A 109.5
C83 C84 H84B 109.5
H84A C84 H84B 109.5
C83 C84 H84C 109.5
H84A C84 H84C 109.5
H84B C84 H84C 109.5
C2 N1 C6 117.6(9)
C2 N1 Ag1 122.0(7)
C6 N1 Ag1 120.3(8)
C7 N2 N3 119.8(9)
C7 N2 Ag1 107.8(7)
N3 N2 Ag1 125.0(7)
N2 N3 C9 114.6(9)
N2 N3 C8 121.8(9)
C9 N3 C8 123.5(9)
C12 N4 C9 115.4(9)
C12 N5 C11 116.0(10)
N7 N6 C11 113.8(9)
N7 N6 C14 123.0(9)
C11 N6 C14 123.2(9)
C15 N7 N6 120.3(9)
C16 N8 C19 117.2(9)
C18 N9 C19 116.5(10)
C26 N10 N11 118.0(9)
N10 N11 C28 115.8(9)
N10 N11 C27 121.8(9)
C28 N11 C27 122.3(9)
C28 N12 C31 116.0(9)
C30 N13 C31 115.2(9)
N15 N14 C30 118.7(9)
N15 N14 C33 120.5(9)
C30 N14 C33 120.8(9)
C34 N15 N14 119.6(9)
C34 N15 Ag2 109.1(8)
N14 N15 Ag2 129.8(7)
C39 N16 C35 118.9(10)
C39 N16 Ag2 124.1(8)
C35 N16 Ag2 116.4(7)
C42 N17 C46 119.2(10)
C42 N17 Ag1 122.2(8)
C46 N17 Ag1 117.6(8)
C47 N18 N19 120.4(9)
C47 N18 Ag1 110.4(7)
N19 N18 Ag1 125.7(7)
N18 N19 C49 117.1(9)
N18 N19 C48 121.4(9)
C49 N19 C48 121.4(9)
C52 N20 C51 114.7(10)
C52 N21 C49 114.5(9)
N23 N22 C51 117.1(9)
N23 N22 C54 121.0(8)
C51 N22 C54 121.8(9)
C55 N23 N22 118.5(8)
C59 N24 C56 117.0(9)
C59 N25 C58 116.7(9)
C66 N26 N27 120.9(9)
N26 N27 C68 114.2(9)
N26 N27 C67 122.3(9)
C68 N27 C67 123.4(9)
C71 N28 C68 117.1(9)
C71 N29 C70 114.7(9)
N31 N30 C70 115.4(9)
N31 N30 C73 119.9(9)
C70 N30 C73 124.5(9)
C74 N31 N30 120.7(9)
C74 N31 Ag2 109.1(7)
N30 N31 Ag2 121.8(7)
C75 N32 C79 118.4(9)
C75 N32 Ag2 118.6(7)
C79 N32 Ag2 122.9(8)
C1 O1 Ag1 109.3(6)
C1 O1 H1 125.3
Ag1 O1 H1 125.3
C41 O3 H3A 109.5
C80 O4 H4A 109.5
H5A O5 H5B 85(9)
O11 S1 O13 114.9(6)
O11 S1 O12 115.7(6)
O13 S1 O12 111.2(7)
O11 S1 C81 105.6(6)
O13 S1 C81 102.2(6)
O12 S1 C81 105.8(7)
O23 S2 O22 98.1(11)
O23 S2 O21 118.3(12)
O22 S2 O21 107.9(11)
O23 S2 C82 101.7(13)
O22 S2 C82 131.2(12)
O21 S2 C82 101.0(14)
N17 Ag1 N1 160.3(4)
N17 Ag1 N18 71.2(4)
N1 Ag1 N18 128.5(3)
N17 Ag1 O1 118.0(3)
N1 Ag1 O1 69.5(3)
N18 Ag1 O1 85.6(3)
N17 Ag1 N2 100.9(3)
N1 Ag1 N2 69.0(3)
N18 Ag1 N2 122.7(3)
O1 Ag1 N2 138.4(3)
N32 Ag2 N16 159.0(3)
N32 Ag2 N15 127.4(3)
N16 Ag2 N15 72.3(4)
N32 Ag2 N31 71.3(4)
N16 Ag2 N31 104.7(3)
N15 Ag2 N31 124.9(3)
C25 C20 C21 114.8(18)
C25 C20 C19 123.3(17)
C21 C20 C19 119.5(14)
C25 C20 C25A 8(5)
C21 C20 C25A 107(4)
C19 C20 C25A 131(4)
C25 C20 C21A 109(2)
C21 C20 C21A 60.3(18)
C19 C20 C21A 110.6(19)
C25A C20 C21A 104(4)
C22 C21 C20 121.0(19)
C22 C21 H21 119.5
C20 C21 H21 119.5
C21 C22 C23 120(2)
C21 C22 H22 120.2
C23 C22 H22 120.2
C24 C23 C22 117(2)
C24 C23 H23 121.5
C22 C23 H23 121.5
C23 C24 C25 127(2)
C23 C24 H24 116.3
C25 C24 H24 116.3
C20 C25 C24 118(2)
C20 C25 H25 120.8
C24 C25 H25 120.8
C23A C22A C21A 117(4)
C23A C22A H21A 121.6
C21A C22A H21A 121.6
C22A C21A C20 116(4)
C22A C21A H22A 122.2
C20 C21A H22A 122.2
C22A C23A C24A 126(4)
C22A C23A H23A 117.1
C24A C23A H23A 117.1
C25A C24A C23A 100(7)
C25A C24A H24A 129.8
C23A C24A H24A 129.8
C24A C25A C20 142(10)
C24A C25A H25A 108.9
C20 C25A H25A 108.9
C40 O2 H2 109.5
C39 C40 O2 118(2)
C39 C40 H40A 107.8
O2 C40 H40A 107.8
C39 C40 H40B 107.8
O2 C40 H40B 107.8
H40A C40 H40B 107.2
C40A O2A H2A 109.5
O2A C40A C39 110(2)
O2A C40A H40C 109.7
C39 C40A H40C 109.7
O2A C40A H40D 109.7
C39 C40A H40D 109.7
H40C C40A H40D 108.2

loop_
_geom_bond_atom_site_label_1
_geom_bond_atom_site_label_2
_geom_bond_distance
C1 O1 1.409(13)
C1 C2 1.508(15)
C1 H1A 0.9700
C1 H1B 0.9700
C2 N1 1.340(13)
C2 C3 1.377(14)
C3 C4 1.380(15)
C3 H3 0.9300
C4 C5 1.372(15)
C4 H4 0.9300
C5 C6 1.368(14)
C5 H5 0.9300
C6 N1 1.365(13)
C6 C7 1.480(15)
C7 N2 1.275(13)
C7 H7 0.9300
C8 N3 1.444(13)
C8 H8A 0.9600
C8 H8B 0.9600
C8 H8C 0.9600
C9 N4 1.347(13)
C9 C10 1.372(15)
C9 N3 1.393(14)
C10 C11 1.393(15)
C10 H10 0.9300
C11 N5 1.357(13)
C11 N6 1.369(14)
C12 N5 1.330(14)
C12 N4 1.343(14)
C12 C13 1.515(15)
C13 H13A 0.9600
C13 H13B 0.9600
C13 H13C 0.9600
C14 N6 1.453(13)
C14 H14A 0.9600
C14 H14B 0.9600
C14 H14C 0.9600
C15 N7 1.271(13)
C15 C16 1.471(15)
C15 H15 0.9300
C16 N8 1.335(13)
C16 C17 1.372(14)
C17 C18 1.374(15)
C17 H17 0.9300
C18 N9 1.335(14)
C18 C26 1.476(16)
C19 N8 1.336(14)
C19 N9 1.374(15)
C19 C20 1.480(18)
C26 N10 1.272(13)
C26 H26 0.9300
C27 N11 1.446(13)
C27 H27A 0.9600
C27 H27B 0.9600
C27 H27C 0.9600
C28 N12 1.334(13)
C28 N11 1.381(13)
C28 C29 1.394(15)
C29 C30 1.384(15)
C29 H29 0.9300
C30 N13 1.332(13)
C30 N14 1.404(13)
C31 N13 1.339(14)
C31 N12 1.342(14)
C31 C32 1.508(15)
C32 H32A 0.9600
C32 H32B 0.9600
C32 H32C 0.9600
C33 N14 1.472(13)
C33 H33A 0.9600
C33 H33B 0.9600
C33 H33C 0.9600
C34 N15 1.285(13)
C34 C35 1.438(16)
C34 H34 0.9300
C35 N16 1.349(14)
C35 C36 1.400(15)
C36 C37 1.384(16)
C36 H36 0.9300
C37 C38 1.327(16)
C37 H37 0.9300
C38 C39 1.387(17)
C38 H38 0.9300
C39 C40 1.31(3)
C39 N16 1.348(14)
C39 C40A 1.76(3)
C41 O3 1.395(12)
C41 C42 1.483(16)
C41 H41A 0.9700
C41 H41B 0.9700
C42 N17 1.342(14)
C42 C43 1.411(16)
C43 C44 1.363(16)
C43 H43 0.9300
C44 C45 1.356(15)
C44 H44 0.9300
C45 C46 1.400(15)
C45 H45 0.9300
C46 N17 1.348(14)
C46 C47 1.448(16)
C47 N18 1.285(13)
C47 H47 0.9300
C48 N19 1.470(13)
C48 H48A 0.9600
C48 H48B 0.9600
C48 H48C 0.9600
C49 N21 1.341(13)
C49 N19 1.381(13)
C49 C50 1.383(15)
C50 C51 1.383(15)
C50 H50 0.9300
C51 N20 1.346(14)
C51 N22 1.399(13)
C52 N20 1.321(15)
C52 N21 1.336(15)
C52 C53 1.510(16)
C53 H53A 0.9600
C53 H53B 0.9600
C53 H53C 0.9600
C54 N22 1.460(13)
C54 H54A 0.9600
C54 H54B 0.9600
C54 H54C 0.9600
C55 N23 1.292(12)
C55 C56 1.462(14)
C55 H55 0.9300
C56 N24 1.346(13)
C56 C57 1.388(14)
C57 C58 1.374(14)
C57 H57 0.9300
C58 N25 1.359(13)
C58 C66 1.431(14)
C59 N24 1.332(13)
C59 N25 1.351(13)
C59 C60 1.486(15)
C60 C65 1.365(15)
C60 C61 1.389(15)
C61 C62 1.382(15)
C61 H61 0.9300
C62 C63 1.364(15)
C62 H62 0.9300
C63 C64 1.387(15)
C63 H63 0.9300
C64 C65 1.388(15)
C64 H64 0.9300
C65 H65 0.9300
C66 N26 1.287(13)
C66 H66 0.9300
C67 N27 1.459(13)
C67 H67A 0.9600
C67 H67B 0.9600
C67 H67C 0.9600
C68 N28 1.338(13)
C68 N27 1.378(13)
C68 C69 1.385(14)
C69 C70 1.359(14)
C69 H69 0.9300
C70 N29 1.351(13)
C70 N30 1.402(13)
C71 N28 1.320(13)
C71 N29 1.342(13)
C71 C72 1.491(15)
C72 H72A 0.9600
C72 H72B 0.9600
C72 H72C 0.9600
C73 N30 1.457(13)
C73 H73A 0.9600
C73 H73B 0.9600
C73 H73C 0.9600
C74 N31 1.301(13)
C74 C75 1.462(16)
C74 H74 0.9300
C75 N32 1.353(13)
C75 C76 1.390(16)
C76 C77 1.377(16)
C76 H76 0.9300
C77 C78 1.401(17)
C77 H77 0.9300
C78 C79 1.367(16)
C78 H78 0.9300
C79 N32 1.361(13)
C79 C80 1.502(16)
C80 O4 1.405(13)
C80 H80A 0.9700
C80 H80B 0.9700
C81 F12 1.284(18)
C81 F13 1.330(14)
C81 F11 1.354(16)
C81 S1 1.794(16)
C82 F22 1.19(3)
C82 F23 1.28(3)
C82 F21 1.39(3)
C82 S2 1.840(17)
C83 N33 1.144(19)
C83 C84 1.47(2)
C84 H84A 0.9600
C84 H84B 0.9600
C84 H84C 0.9600
N1 Ag1 2.267(9)
N2 N3 1.367(12)
N2 Ag1 2.637(8)
N6 N7 1.358(12)
N10 N11 1.368(12)
N14 N15 1.349(12)
N15 Ag2 2.479(9)
N16 Ag2 2.240(9)
N17 Ag1 2.246(9)
N18 N19 1.359(12)
N18 Ag1 2.489(9)
N22 N23 1.349(11)
N26 N27 1.342(11)
N30 N31 1.354(12)
N31 Ag2 2.499(8)
N32 Ag2 2.208(9)
O1 Ag1 2.564(7)
O1 H1 0.9300
O3 H3A 0.8200
O4 H4A 0.8200
O5 H5A 1.03(13)
O5 H5B 0.96(12)
O11 S1 1.411(8)
O12 S1 1.443(10)
O13 S1 1.417(9)
O21 S2 1.519(15)
O22 S2 1.467(16)
O23 S2 1.368(19)
C20 C25 1.28(3)
C20 C21 1.44(2)
C20 C25A 1.53(9)
C20 C21A 1.67(5)
C21 C22 1.36(3)
C21 H21 0.9300
C22 C23 1.39(3)
C22 H22 0.9300
C23 C24 1.17(3)
C23 H23 0.9300
C24 C25 1.45(4)
C24 H24 0.9300
C25 H25 0.9300
C22A C23A 1.41(6)
C22A C21A 1.42(6)
C22A H21A 0.9300
C21A H22A 0.9300
C23A C24A 1.74(7)
C23A H23A 0.9300
C24A C25A 1.10(10)
C24A H24A 0.9300
C25A H25A 0.9300
O2 C40 1.49(3)
O2 H2 0.8200
C40 H40A 0.9700
C40 H40B 0.9700
O2A C40A 1.36(3)
O2A H2A 0.8200
C40A H40C 0.9700
C40A H40D 0.9700
